data_1508545
loop_
_publ_author_name
'Markle, Todd F.'
'Tronic, Tristan A.'
'Dipasquale, Antonio G.'
'Kaminsky, Werner'
'Mayer, James M.'

_publ_section_title
;
 Effect of basic site substituents on concerted proton-electron transfer
 in hydrogen-bonded pyridyl-phenols.
;
_journal_issue 50
_journal_name_full 'The journal of physical chemistry. A'
_journal_page_first 12249
_journal_page_last 12259
_journal_paper_doi 10.1021/jp311388n
_journal_volume 116
_journal_year 2012
_chemical_formula_sum 'C19 H24 N2 O3'
_chemical_formula_weight 328.40
_chemical_name_common HOArpyNO2
_chemical_name_systematic
;
 ?
;
_space_group.centring_type P

_space_group_IT_number 2
_space_group.IT_number 2

_symmetry_cell_setting triclinic
_symmetry_space_group_name_Hall '-P 1'
_symmetry_space_group_name_H-M 'P -1'
_atom_sites_solution_hydrogens geom
_atom_sites_solution_primary direct
_atom_sites_solution_secondary difmap
_audit_creation_method SHELXL-97
_cell_angle_alpha 79.706(5)
_cell_angle_beta 81.949(6)
_cell_angle_gamma 76.489(5)
_cell_formula_units_Z 2
_cell_length_a 6.0430(17)
_cell_length_b 10.138(3)
_cell_length_c 15.059(5)
_cell_measurement_reflns_used 3124
_cell_measurement_temperature 208(2)
_cell_measurement_theta_max 28.32
_cell_measurement_theta_min 2.68
_cell_volume 877.9(5)
_computing_cell_refinement 'Bruker SMART'
_computing_data_collection 'Bruker SMART'
_computing_data_reduction 'Bruker SAINT'
_computing_molecular_graphics ORTEP-32
_computing_publication_material WinGX
_computing_structure_refinement SHELXL-97
_computing_structure_solution SIR-2004
_diffrn_ambient_temperature 208(2)
_diffrn_measured_fraction_theta_full 0.988
_diffrn_measured_fraction_theta_max 0.988
_diffrn_measurement_device_type 'CCD area detector'
_diffrn_measurement_method 'phi and omega scans'
_diffrn_radiation_monochromator graphite
_diffrn_radiation_source 'fine-focus sealed tube'
_diffrn_radiation_type MoK\a
_diffrn_radiation_wavelength 0.71073
_diffrn_reflns_av_R_equivalents 0.0295
_diffrn_reflns_av_sigmaI/netI 0.0431
_diffrn_reflns_limit_h_max 7
_diffrn_reflns_limit_h_min -7
_diffrn_reflns_limit_k_max 12
_diffrn_reflns_limit_k_min -11
_diffrn_reflns_limit_l_max 17
_diffrn_reflns_limit_l_min -17
_diffrn_reflns_number 6375
_diffrn_reflns_theta_full 25.00
_diffrn_reflns_theta_max 25.03
_diffrn_reflns_theta_min 2.09
_exptl_absorpt_coefficient_mu 0.084
_exptl_absorpt_correction_T_max 0.9916
_exptl_absorpt_correction_T_min 0.9833
_exptl_absorpt_correction_type multi-scan
_exptl_absorpt_process_details SADABS
_exptl_crystal_colour yellow
_exptl_crystal_density_diffrn 1.242
_exptl_crystal_density_method 'not measured'
_exptl_crystal_description blade
_exptl_crystal_F_000 352
_exptl_crystal_size_max 0.20
_exptl_crystal_size_mid 0.15
_exptl_crystal_size_min 0.10
_refine_diff_density_max 0.258
_refine_diff_density_min -0.255
_refine_diff_density_rms 0.048
_refine_ls_extinction_method none
_refine_ls_goodness_of_fit_ref 1.208
_refine_ls_hydrogen_treatment mixed
_refine_ls_matrix_type full
_refine_ls_number_parameters 226
_refine_ls_number_reflns 3069
_refine_ls_number_restraints 0
_refine_ls_restrained_S_all 1.208
_refine_ls_R_factor_all 0.0965
_refine_ls_R_factor_gt 0.0794
_refine_ls_shift/su_max 0.000
_refine_ls_shift/su_mean 0.000
_refine_ls_structure_factor_coef Fsqd
_refine_ls_weighting_details 'calc w=1/[\s^2^(Fo^2^)+(0.0517P)^2^+0.6937P] where P=(Fo^2^+2Fc^2^)/3'
_refine_ls_weighting_scheme calc
_refine_ls_wR_factor_gt 0.1589
_refine_ls_wR_factor_ref 0.1663
_reflns_number_gt 2597
_reflns_number_total 3069
_reflns_threshold_expression >2sigma(I)
_cod_data_source_file jp311388n_si_002.cif
_cod_data_source_block HOArpyNO2
_cod_depositor_comments
;
The following automatic conversions were performed:

'_symmetry_cell_setting' value 'Triclinic' changed to 'triclinic'
according to /home/saulius/struct/CIF-dictionaries/cif_core.dic
dictionary named 'cif_core.dic' version 2.4.2 from 2011-04-26.

Automatic conversion script
Id: cif_fix_values 1891 2012-01-12 08:04:46Z andrius 

The following automatic conversions were performed:

'_space_group.centring_type' value 'primitive' was replaced with the
value 'P' as specified in the replacement file
'/home/antanas/src/cod-tools/trunk/data/replacement-values/replacement_values.lst'.

Automatic conversion script
Id: cif_fix_values 5642 2017-10-24 12:04:52Z antanas 
;
_cod_original_cell_volume 877.9(4)
_cod_original_sg_symbol_H-M P-1
_cod_database_code 1508545

loop_
_symmetry_equiv_pos_as_xyz
'x, y, z'
'-x, -y, -z'

loop_
_atom_site_label
_atom_site_type_symbol
_atom_site_fract_x
_atom_site_fract_y
_atom_site_fract_z
_atom_site_U_iso_or_equiv
_atom_site_adp_type
_atom_site_occupancy
_atom_site_symmetry_multiplicity
_atom_site_calc_flag
_atom_site_refinement_flags
C1 C 0.4258(5) 0.4244(3) 0.81738(18) 0.0246(6) Uani 1 1 d .
C2 C 0.5853(5) 0.4848(3) 0.75565(19) 0.0256(6) Uani 1 1 d .
C3 C 0.6864(5) 0.4171(3) 0.68356(19) 0.0288(7) Uani 1 1 d .
H3 H 0.7943 0.4558 0.6423 0.035 Uiso 1 1 calc R
C4 C 0.6396(5) 0.2949(3) 0.66749(19) 0.0269(6) Uani 1 1 d .
C5 C 0.4785(5) 0.2422(3) 0.72756(19) 0.0258(6) Uani 1 1 d .
H5 H 0.4418 0.1609 0.7183 0.031 Uiso 1 1 calc R
C6 C 0.3659(5) 0.3042(3) 0.80232(19) 0.0251(6) Uani 1 1 d .
C7 C 0.6388(5) 0.6223(3) 0.7669(2) 0.0285(7) Uani 1 1 d .
C8 C 0.4208(5) 0.7358(3) 0.7567(2) 0.0369(8) Uani 1 1 d .
H8A H 0.3777 0.7475 0.6957 0.055 Uiso 1 1 calc R
H8B H 0.4497 0.8212 0.7680 0.055 Uiso 1 1 calc R
H8C H 0.2978 0.7101 0.8001 0.055 Uiso 1 1 calc R
C9 C 0.7233(6) 0.6148(3) 0.8593(2) 0.0365(8) Uani 1 1 d .
H9A H 0.6086 0.5899 0.9072 0.055 Uiso 1 1 calc R
H9B H 0.7501 0.7035 0.8648 0.055 Uiso 1 1 calc R
H9C H 0.8647 0.5463 0.8643 0.055 Uiso 1 1 calc R
C10 C 0.8244(6) 0.6638(3) 0.6941(2) 0.0436(9) Uani 1 1 d .
H10A H 0.9645 0.5941 0.6990 0.065 Uiso 1 1 calc R
H10B H 0.8520 0.7510 0.7027 0.065 Uiso 1 1 calc R
H10C H 0.7742 0.6726 0.6345 0.065 Uiso 1 1 calc R
C11 C 0.7591(5) 0.2305(3) 0.5837(2) 0.0315(7) Uani 1 1 d .
C12 C 1.0194(5) 0.1992(4) 0.5848(2) 0.0457(9) Uani 1 1 d .
H12A H 1.0633 0.1272 0.6348 0.069 Uiso 1 1 calc R
H12B H 1.0670 0.2813 0.5921 0.069 Uiso 1 1 calc R
H12C H 1.0928 0.1693 0.5281 0.069 Uiso 1 1 calc R
C13 C 0.6962(6) 0.3306(4) 0.4980(2) 0.0509(10) Uani 1 1 d .
H13A H 0.7728 0.2903 0.4450 0.076 Uiso 1 1 calc R
H13B H 0.7439 0.4153 0.4986 0.076 Uiso 1 1 calc R
H13C H 0.5319 0.3497 0.4958 0.076 Uiso 1 1 calc R
C14 C 0.6887(6) 0.0969(4) 0.5788(3) 0.0489(10) Uani 1 1 d .
H14A H 0.7311 0.0306 0.6318 0.073 Uiso 1 1 calc R
H14B H 0.7660 0.0607 0.5245 0.073 Uiso 1 1 calc R
H14C H 0.5245 0.1145 0.5769 0.073 Uiso 1 1 calc R
C15 C 0.1796(5) 0.2481(3) 0.86108(18) 0.0244(6) Uani 1 1 d .
C16 C 0.0856(5) 0.1478(3) 0.83698(19) 0.0270(7) Uani 1 1 d .
H16 H 0.1469 0.1068 0.7851 0.032 Uiso 1 1 calc R
C17 C -0.0983(5) 0.1110(3) 0.8910(2) 0.0274(7) Uani 1 1 d .
C18 C -0.1919(5) 0.1674(3) 0.9681(2) 0.0326(7) Uani 1 1 d .
H18 H -0.3204 0.1430 1.0042 0.039 Uiso 1 1 calc R
C19 C -0.0836(5) 0.2619(3) 0.9882(2) 0.0349(7) Uani 1 1 d .
H19 H -0.1400 0.3016 1.0410 0.042 Uiso 1 1 calc R
N1 N 0.0957(4) 0.3008(2) 0.93776(16) 0.0300(6) Uani 1 1 d .
N2 N -0.2028(4) 0.0079(2) 0.86374(18) 0.0329(6) Uani 1 1 d .
O1 O 0.3285(4) 0.4861(2) 0.88992(14) 0.0327(5) Uani 1 1 d .
O2 O -0.1072(4) -0.0486(2) 0.79975(17) 0.0497(7) Uani 1 1 d .
O3 O -0.3799(4) -0.0144(2) 0.90634(17) 0.0525(7) Uani 1 1 d .
H1 H 0.246(8) 0.433(4) 0.925(3) 0.079 Uiso 1 1 d .

loop_
_atom_site_aniso_label
_atom_site_aniso_U_11
_atom_site_aniso_U_22
_atom_site_aniso_U_33
_atom_site_aniso_U_23
_atom_site_aniso_U_13
_atom_site_aniso_U_12
C1 0.0251(15) 0.0263(15) 0.0243(15) -0.0098(12) -0.0005(12) -0.0058(12)
C2 0.0242(15) 0.0229(15) 0.0304(16) -0.0066(12) -0.0031(12) -0.0043(12)
C3 0.0236(15) 0.0308(16) 0.0317(16) -0.0068(13) 0.0067(12) -0.0093(13)
C4 0.0243(15) 0.0266(15) 0.0313(16) -0.0110(12) -0.0001(12) -0.0052(12)
C5 0.0250(15) 0.0245(15) 0.0307(16) -0.0118(12) 0.0017(12) -0.0078(12)
C6 0.0237(15) 0.0243(15) 0.0278(15) -0.0071(12) -0.0020(12) -0.0043(12)
C7 0.0326(16) 0.0223(15) 0.0332(16) -0.0083(12) 0.0001(13) -0.0098(12)
C8 0.0420(19) 0.0264(16) 0.0432(19) -0.0052(14) -0.0074(15) -0.0073(14)
C9 0.0387(19) 0.0297(17) 0.048(2) -0.0079(14) -0.0103(15) -0.0152(14)
C10 0.048(2) 0.0366(18) 0.051(2) -0.0138(16) 0.0131(17) -0.0249(16)
C11 0.0273(16) 0.0383(18) 0.0306(16) -0.0163(14) 0.0065(12) -0.0078(13)
C12 0.0321(18) 0.061(2) 0.047(2) -0.0281(18) 0.0068(15) -0.0082(16)
C13 0.054(2) 0.063(2) 0.0331(19) -0.0190(17) 0.0001(16) -0.0022(19)
C14 0.049(2) 0.050(2) 0.055(2) -0.0373(18) 0.0184(17) -0.0167(17)
C15 0.0221(15) 0.0227(14) 0.0270(15) -0.0035(12) -0.0012(12) -0.0029(11)
C16 0.0275(16) 0.0244(15) 0.0289(16) -0.0061(12) 0.0017(12) -0.0065(12)
C17 0.0288(16) 0.0176(14) 0.0346(16) -0.0001(12) -0.0044(13) -0.0050(12)
C18 0.0273(16) 0.0333(17) 0.0349(17) -0.0033(13) 0.0093(13) -0.0111(13)
C19 0.0410(19) 0.0342(17) 0.0310(17) -0.0116(13) 0.0118(14) -0.0149(14)
N1 0.0340(14) 0.0281(13) 0.0284(13) -0.0081(11) 0.0057(11) -0.0101(11)
N2 0.0330(15) 0.0275(14) 0.0394(15) -0.0031(12) 0.0004(12) -0.0126(11)
O1 0.0392(13) 0.0305(12) 0.0328(12) -0.0177(9) 0.0119(9) -0.0159(10)
O2 0.0568(16) 0.0457(14) 0.0569(16) -0.0278(12) 0.0144(12) -0.0282(12)
O3 0.0483(15) 0.0548(16) 0.0625(16) -0.0134(13) 0.0143(12) -0.0353(13)

loop_
_atom_type_symbol
_atom_type_description
_atom_type_scat_dispersion_real
_atom_type_scat_dispersion_imag
_atom_type_scat_source
C C 0.0033 0.0016 'International Tables Vol C Tables 4.2.6.8 and 6.1.1.4'
H H 0.0000 0.0000 'International Tables Vol C Tables 4.2.6.8 and 6.1.1.4'
N N 0.0061 0.0033 'International Tables Vol C Tables 4.2.6.8 and 6.1.1.4'
O O 0.0106 0.0060 'International Tables Vol C Tables 4.2.6.8 and 6.1.1.4'

loop_
_geom_angle_atom_site_label_1
_geom_angle_atom_site_label_2
_geom_angle_atom_site_label_3
_geom_angle
O1 C1 C2 118.3(2)
O1 C1 C6 121.0(2)
C2 C1 C6 120.7(2)
C3 C2 C1 116.8(3)
C3 C2 C7 121.7(3)
C1 C2 C7 121.4(2)
C2 C3 C4 124.7(3)
C2 C3 H3 117.6
C4 C3 H3 117.6
C5 C4 C3 116.5(3)
C5 C4 C11 123.4(3)
C3 C4 C11 120.0(3)
C4 C5 C6 122.8(3)
C4 C5 H5 118.6
C6 C5 H5 118.6
C5 C6 C1 118.4(3)
C5 C6 C15 120.3(2)
C1 C6 C15 121.2(2)
C9 C7 C10 107.2(3)
C9 C7 C8 109.6(2)
C10 C7 C8 107.6(3)
C9 C7 C2 111.7(2)
C10 C7 C2 111.7(2)
C8 C7 C2 108.9(2)
C7 C8 H8A 109.5
C7 C8 H8B 109.5
H8A C8 H8B 109.5
C7 C8 H8C 109.5
H8A C8 H8C 109.5
H8B C8 H8C 109.5
C7 C9 H9A 109.5
C7 C9 H9B 109.5
H9A C9 H9B 109.5
C7 C9 H9C 109.5
H9A C9 H9C 109.5
H9B C9 H9C 109.5
C7 C10 H10A 109.5
C7 C10 H10B 109.5
H10A C10 H10B 109.5
C7 C10 H10C 109.5
H10A C10 H10C 109.5
H10B C10 H10C 109.5
C13 C11 C14 107.9(3)
C13 C11 C12 108.7(3)
C14 C11 C12 108.0(3)
C13 C11 C4 109.4(2)
C14 C11 C4 112.3(2)
C12 C11 C4 110.4(2)
C11 C12 H12A 109.5
C11 C12 H12B 109.5
H12A C12 H12B 109.5
C11 C12 H12C 109.5
H12A C12 H12C 109.5
H12B C12 H12C 109.5
C11 C13 H13A 109.5
C11 C13 H13B 109.5
H13A C13 H13B 109.5
C11 C13 H13C 109.5
H13A C13 H13C 109.5
H13B C13 H13C 109.5
C11 C14 H14A 109.5
C11 C14 H14B 109.5
H14A C14 H14B 109.5
C11 C14 H14C 109.5
H14A C14 H14C 109.5
H14B C14 H14C 109.5
N1 C15 C16 119.9(3)
N1 C15 C6 118.0(2)
C16 C15 C6 122.1(2)
C17 C16 C15 118.1(3)
C17 C16 H16 121.0
C15 C16 H16 121.0
C16 C17 C18 122.9(3)
C16 C17 N2 118.1(3)
C18 C17 N2 119.1(3)
C19 C18 C17 115.1(3)
C19 C18 H18 122.5
C17 C18 H18 122.5
N1 C19 C18 124.2(3)
N1 C19 H19 117.9
C18 C19 H19 117.9
C19 N1 C15 119.8(3)
O2 N2 O3 124.0(3)
O2 N2 C17 118.0(2)
O3 N2 C17 118.0(3)
C1 O1 H1 108(3)

loop_
_geom_bond_atom_site_label_1
_geom_bond_atom_site_label_2
_geom_bond_distance
C1 O1 1.350(3)
C1 C2 1.411(4)
C1 C6 1.412(4)
C2 C3 1.381(4)
C2 C7 1.545(4)
C3 C4 1.401(4)
C3 H3 0.9400
C4 C5 1.370(4)
C4 C11 1.536(4)
C5 C6 1.402(4)
C5 H5 0.9400
C6 C15 1.488(4)
C7 C9 1.531(4)
C7 C10 1.533(4)
C7 C8 1.538(4)
C8 H8A 0.9700
C8 H8B 0.9700
C8 H8C 0.9700
C9 H9A 0.9700
C9 H9B 0.9700
C9 H9C 0.9700
C10 H10A 0.9700
C10 H10B 0.9700
C10 H10C 0.9700
C11 C13 1.526(5)
C11 C14 1.528(4)
C11 C12 1.533(4)
C12 H12A 0.9700
C12 H12B 0.9700
C12 H12C 0.9700
C13 H13A 0.9700
C13 H13B 0.9700
C13 H13C 0.9700
C14 H14A 0.9700
C14 H14B 0.9700
C14 H14C 0.9700
C15 N1 1.344(4)
C15 C16 1.396(4)
C16 C17 1.366(4)
C16 H16 0.9400
C17 C18 1.377(4)
C17 N2 1.481(4)
C18 C19 1.375(4)
C18 H18 0.9400
C19 N1 1.330(4)
C19 H19 0.9400
N2 O2 1.215(3)
N2 O3 1.215(3)
O1 H1 0.88(4)

loop_
_geom_hbond_atom_site_label_D
_geom_hbond_atom_site_label_H
_geom_hbond_atom_site_label_A
_geom_hbond_distance_DH
_geom_hbond_distance_HA
_geom_hbond_distance_DA
_geom_hbond_angle_DHA
O1 H1 N1 0.88(4) 1.76(4) 2.549(3) 149(4)

loop_
_geom_torsion_atom_site_label_1
_geom_torsion_atom_site_label_2
_geom_torsion_atom_site_label_3
_geom_torsion_atom_site_label_4
_geom_torsion
O1 C1 C2 C3 178.2(3)
C6 C1 C2 C3 -3.2(4)
O1 C1 C2 C7 -3.4(4)
C6 C1 C2 C7 175.1(3)
C1 C2 C3 C4 0.7(4)
C7 C2 C3 C4 -177.6(3)
C2 C3 C4 C5 1.3(4)
C2 C3 C4 C11 178.6(3)
C3 C4 C5 C6 -0.8(4)
C11 C4 C5 C6 -178.1(3)
C4 C5 C6 C1 -1.6(4)
C4 C5 C6 C15 175.2(3)
O1 C1 C6 C5 -177.8(3)
C2 C1 C6 C5 3.6(4)
O1 C1 C6 C15 5.4(4)
C2 C1 C6 C15 -173.2(3)
C3 C2 C7 C9 -124.3(3)
C1 C2 C7 C9 57.5(4)
C3 C2 C7 C10 -4.2(4)
C1 C2 C7 C10 177.6(3)
C3 C2 C7 C8 114.5(3)
C1 C2 C7 C8 -63.8(3)
C5 C4 C11 C13 116.1(3)
C3 C4 C11 C13 -61.0(4)
C5 C4 C11 C14 -3.7(4)
C3 C4 C11 C14 179.1(3)
C5 C4 C11 C12 -124.3(3)
C3 C4 C11 C12 58.6(4)
C5 C6 C15 N1 172.3(3)
C1 C6 C15 N1 -11.0(4)
C5 C6 C15 C16 -10.3(4)
C1 C6 C15 C16 166.4(3)
N1 C15 C16 C17 3.0(4)
C6 C15 C16 C17 -174.3(3)
C15 C16 C17 C18 -0.7(4)
C15 C16 C17 N2 178.0(2)
C16 C17 C18 C19 -1.4(4)
N2 C17 C18 C19 179.9(3)
C17 C18 C19 N1 1.3(5)
C18 C19 N1 C15 0.9(5)
C16 C15 N1 C19 -3.2(4)
C6 C15 N1 C19 174.3(3)
C16 C17 N2 O2 6.9(4)
C18 C17 N2 O2 -174.3(3)
C16 C17 N2 O3 -172.5(3)
C18 C17 N2 O3 6.3(4)
